data_1569536
loop_
_publ_author_name
'Shu, Xi'
'Long, Sihui'

_publ_section_title
;
 4-Oxo-N-phenyl-1,4-dihydropyridine-3-carboxamide
;
_journal_coeditor_code IM4020
_journal_issue 7
_journal_name_full IUCrData
_journal_paper_doi 10.1107/S2414314623006016
_journal_volume 8
_journal_year 2023
_chemical_absolute_configuration ad
_chemical_formula_iupac 'C12 H10 N2 O2'
_chemical_formula_moiety 'C12 H10 N2 O2'
_chemical_formula_sum 'C12 H10 N2 O2'
_chemical_formula_weight 214.22
_chemical_name_systematic
;
4-Oxo-<i>N</i>-phenyl-1,4-dihydropyridine-3-carboxamide
;
_space_group_crystal_system orthorhombic
_space_group_IT_number 19
_space_group_name_Hall 'P 2ac 2ab'
_space_group_name_H-M_alt 'P 21 21 21'
_atom_sites_solution_hydrogens mixed
_atom_sites_solution_primary dual
_audit_creation_method
;
Olex2 1.5
(compiled 2023.03.06 svn.rbb2c1857 for OlexSys, GUI svn.r6748)
;
_cell_angle_alpha 90
_cell_angle_beta 90
_cell_angle_gamma 90
_cell_formula_units_Z 4
_cell_length_a 6.68228(10)
_cell_length_b 11.79159(18)
_cell_length_c 13.1717(2)
_cell_measurement_reflns_used 5537
_cell_measurement_temperature 275.8(2)
_cell_measurement_theta_max 77.1430
_cell_measurement_theta_min 3.3280
_cell_volume 1037.86(3)
_computing_cell_refinement
;
CrysAlisPro 1.171.41.113a (Rigaku OD, 2021)
;
_computing_data_collection
;
CrysAlisPro 1.171.41.113a (Rigaku OD, 2021)
;
_computing_data_reduction
;
CrysAlisPro 1.171.41.113a (Rigaku OD, 2021)
;
_computing_molecular_graphics
;
Olex2 1.5 (Dolomanov <i>et al.</i>,  2009), Mercury
(Macrae et al., 2020)
;
_computing_publication_material
;
Olex2 1.5 (Dolomanov <i>et al.</i>,  2009)
;
_computing_structure_refinement
;
<i>SHELXL2018/3</i> (Sheldrick, 2015b)
;
_computing_structure_solution
;
<i>SHELXT</i>  (Sheldrick, 2015a)
;
_diffrn_ambient_temperature 275.8(2)
_diffrn_detector 'Hybrid Pixel Array Detector'
_diffrn_detector_area_resol_mean 10.0000
_diffrn_measured_fraction_theta_full 0.992
_diffrn_measured_fraction_theta_max 0.965
_diffrn_measurement_device 'four-circle diffractometer'
_diffrn_measurement_device_type 'Rigaku Oxford Diffraction, Synergy Custom system, HyPix'
_diffrn_measurement_method '\w scans'
_diffrn_radiation_monochromator mirror
_diffrn_radiation_probe x-ray
_diffrn_radiation_type 'Cu K\a'
_diffrn_radiation_wavelength 1.54184
_diffrn_reflns_av_R_equivalents 0.0192
_diffrn_reflns_av_unetI/netI 0.0178
_diffrn_reflns_limit_h_max 8
_diffrn_reflns_limit_h_min -8
_diffrn_reflns_limit_k_max 14
_diffrn_reflns_limit_k_min -13
_diffrn_reflns_limit_l_max 16
_diffrn_reflns_limit_l_min -14
_diffrn_reflns_number 6101
_diffrn_reflns_theta_full 67.684
_diffrn_reflns_theta_max 77.217
_diffrn_reflns_theta_min 5.034
_diffrn_source 'Rotating-anode X-ray tube'
_exptl_absorpt_coefficient_mu 0.786
_exptl_absorpt_correction_T_max 1.00000
_exptl_absorpt_correction_T_min 0.86350
_exptl_absorpt_correction_type multi-scan
_exptl_absorpt_process_details
;
(CrysAlisPro; Rigaku OD, 2021)
;
_exptl_crystal_colour 'clear light colourless'
_exptl_crystal_density_diffrn 1.371
_exptl_crystal_description block
_exptl_crystal_F_000 448
_exptl_crystal_size_max 0.1
_exptl_crystal_size_mid 0.07
_exptl_crystal_size_min 0.05
_refine_diff_density_max 0.210
_refine_diff_density_min -0.139
_refine_ls_abs_structure_details
;
Flack <i>x</i> determined using 788 quotients
[(<i>I</i>^+^)-(<i>I</i>^-^)]/[(<i>I</i>^+^)+(<i>I</i>^-^)]
(Parsons <i>et al.</i>,  2013)
;
_refine_ls_abs_structure_Flack 0.11(8)
_refine_ls_extinction_coef 0.027(3)
_refine_ls_extinction_expression Fc^*^=kFc[1+0.001xFc^2^\l^3^/sin(2\q)]^-1/4^
_refine_ls_extinction_method
;
SHELXL-2018/3 (Sheldrick 2015b)
;
_refine_ls_goodness_of_fit_ref 1.060
_refine_ls_hydrogen_treatment mixed
_refine_ls_matrix_type full
_refine_ls_number_parameters 154
_refine_ls_number_reflns 2075
_refine_ls_number_restraints 0
_refine_ls_restrained_S_all 1.060
_refine_ls_R_factor_all 0.0322
_refine_ls_R_factor_gt 0.0303
_refine_ls_shift/su_max 0.000
_refine_ls_shift/su_mean 0.000
_refine_ls_structure_factor_coef Fsqd
_refine_ls_weighting_details 'w=1/[\s^2^(Fo^2^)+(0.0478P)^2^+0.0929P] where P=(Fo^2^+2Fc^2^)/3'
_refine_ls_weighting_scheme calc
_refine_ls_wR_factor_gt 0.0819
_refine_ls_wR_factor_ref 0.0827
_reflns_number_gt 2003
_reflns_number_total 2075
_reflns_threshold_expression 'I > 2\s(I)'
_cod_data_source_file im4020.cif
_cod_data_source_block I
_cod_database_code 1569536
_shelx_space_group_comment
;
The symmetry employed for this shelxl refinement is uniquely defined
by the following loop, which should always be used as a source of
symmetry information in preference to the above space-group names.
They are only intended as comments.
;
_shelx_estimated_absorpt_t_min 0.926
_shelx_estimated_absorpt_t_max 0.962

loop_
_space_group_symop_operation_xyz
'x, y, z'
'-x+1/2, -y, z+1/2'
'-x, y+1/2, -z+1/2'
'x+1/2, -y+1/2, -z'

loop_
_atom_site_type_symbol
_atom_site_label
_atom_site_fract_x
_atom_site_fract_y
_atom_site_fract_z
_atom_site_U_iso_or_equiv
_atom_site_adp_type
_atom_site_calc_flag
_atom_site_occupancy
_atom_site_disorder_assembly
_atom_site_disorder_group
O O1 0.25139(19) 0.41568(10) 0.25242(11) 0.0504(4) Uani d 1 . .
O O2 0.4568(3) 0.68655(14) 0.4334(2) 0.0985(8) Uani d 1 . .
N N1 -0.0559(2) 0.71242(14) 0.26837(14) 0.0522(4) Uani d 1 . .
H H1 -0.122(4) 0.780(2) 0.2688(18) 0.060(6) Uiso d 1 . .
N N2 0.5233(2) 0.50907(12) 0.37556(12) 0.0418(3) Uani d 1 . .
C C1 0.1596(3) 0.50951(14) 0.25749(13) 0.0415(4) Uani d 1 . .
C C2 0.2281(3) 0.60428(14) 0.31705(14) 0.0417(4) Uani d 1 . .
C C3 0.1157(3) 0.70093(15) 0.32024(16) 0.0497(4) Uani d 1 . .
H H3 0.159842 0.761165 0.359932 0.060 Uiso calc 1 . .
C C4 -0.1229(3) 0.62714(18) 0.20986(16) 0.0553(5) Uani d 1 . .
H H4 -0.240686 0.636483 0.173182 0.066 Uiso calc 1 . .
C C5 -0.0226(3) 0.52847(17) 0.20341(15) 0.0534(5) Uani d 1 . .
H H5 -0.073310 0.470945 0.162547 0.064 Uiso calc 1 . .
C C6 0.4136(3) 0.60500(15) 0.38116(17) 0.0485(5) Uani d 1 . .
C C7 0.7012(2) 0.48310(14) 0.42740(12) 0.0372(4) Uani d 1 . .
C C8 0.8102(3) 0.56149(14) 0.48339(13) 0.0414(4) Uani d 1 . .
H H8 0.766564 0.636194 0.488177 0.050 Uiso calc 1 . .
C C9 0.9846(3) 0.52788(17) 0.53218(15) 0.0489(4) Uani d 1 . .
H H9 1.056878 0.580418 0.569958 0.059 Uiso calc 1 . .
C C10 1.0519(3) 0.41749(18) 0.52534(16) 0.0534(5) Uani d 1 . .
H H10 1.168367 0.395585 0.558657 0.064 Uiso calc 1 . .
C C11 0.9447(3) 0.33961(16) 0.46848(15) 0.0512(5) Uani d 1 . .
H H11 0.989888 0.265248 0.463118 0.061 Uiso calc 1 . .
C C12 0.7708(3) 0.37210(15) 0.41965(14) 0.0447(4) Uani d 1 . .
H H12 0.699818 0.319469 0.381348 0.054 Uiso calc 1 . .
H H2 0.471(3) 0.455(2) 0.3385(19) 0.061(7) Uiso d 1 . .

loop_
_atom_site_aniso_label
_atom_site_aniso_U_11
_atom_site_aniso_U_22
_atom_site_aniso_U_33
_atom_site_aniso_U_12
_atom_site_aniso_U_13
_atom_site_aniso_U_23
O1 0.0506(7) 0.0403(6) 0.0602(8) -0.0014(5) -0.0053(6) -0.0110(5)
O2 0.0752(11) 0.0582(10) 0.162(2) 0.0273(8) -0.0592(12) -0.0567(11)
N1 0.0498(8) 0.0454(8) 0.0614(10) 0.0053(7) -0.0058(7) 0.0124(7)
N2 0.0383(7) 0.0354(7) 0.0518(8) -0.0002(6) -0.0030(6) -0.0095(6)
C1 0.0434(8) 0.0399(8) 0.0411(8) -0.0060(7) 0.0023(7) 0.0022(7)
C2 0.0404(8) 0.0369(8) 0.0478(9) -0.0013(6) 0.0012(7) 0.0006(7)
C3 0.0482(9) 0.0395(9) 0.0613(11) 0.0018(7) -0.0056(8) 0.0019(8)
C4 0.0516(10) 0.0588(11) 0.0555(11) -0.0042(9) -0.0138(9) 0.0172(9)
C5 0.0586(11) 0.0510(10) 0.0506(10) -0.0091(9) -0.0146(9) 0.0035(8)
C6 0.0429(9) 0.0349(8) 0.0677(12) 0.0013(7) -0.0071(8) -0.0117(8)
C7 0.0363(7) 0.0371(8) 0.0383(7) -0.0004(6) 0.0048(6) -0.0016(6)
C8 0.0422(8) 0.0374(8) 0.0445(9) -0.0024(6) 0.0020(7) -0.0028(7)
C9 0.0469(9) 0.0532(10) 0.0465(9) -0.0069(8) -0.0044(8) -0.0033(8)
C10 0.0470(9) 0.0621(11) 0.0510(10) 0.0061(8) -0.0060(8) 0.0042(9)
C11 0.0550(10) 0.0451(9) 0.0536(11) 0.0116(8) 0.0016(9) -0.0004(8)
C12 0.0483(9) 0.0376(8) 0.0482(9) 0.0002(7) -0.0003(8) -0.0051(7)

loop_
_atom_type_symbol
_atom_type_description
_atom_type_scat_dispersion_real
_atom_type_scat_dispersion_imag
_atom_type_scat_source
C C 0.0181 0.0091 'International Tables Vol C Tables 4.2.6.8 and 6.1.1.4'
H H 0.0000 0.0000 'International Tables Vol C Tables 4.2.6.8 and 6.1.1.4'
N N 0.0311 0.0180 'International Tables Vol C Tables 4.2.6.8 and 6.1.1.4'
O O 0.0492 0.0322 'International Tables Vol C Tables 4.2.6.8 and 6.1.1.4'

loop_
_geom_angle_atom_site_label_1
_geom_angle_atom_site_label_2
_geom_angle_atom_site_label_3
_geom_angle_site_symmetry_1
_geom_angle_site_symmetry_3
_geom_angle
_geom_angle_publ_flag
C3 N1 H1 . . 120.0(15) ?
C3 N1 C4 . . 120.09(17) ?
C4 N1 H1 . . 119.8(15) ?
C6 N2 C7 . . 128.00(15) ?
C6 N2 H2 . . 115.0(16) ?
C7 N2 H2 . . 116.8(16) ?
O1 C1 C2 . . 123.54(16) ?
O1 C1 C5 . . 121.55(16) ?
C5 C1 C2 . . 114.91(16) ?
C1 C2 C6 . . 125.01(15) ?
C3 C2 C1 . . 119.31(16) ?
C3 C2 C6 . . 115.63(15) ?
N1 C3 C2 . . 122.60(17) ?
N1 C3 H3 . . 118.7 ?
C2 C3 H3 . . 118.7 ?
N1 C4 H4 . . 119.4 ?
N1 C4 C5 . . 121.13(17) ?
C5 C4 H4 . . 119.4 ?
C1 C5 H5 . . 119.0 ?
C4 C5 C1 . . 121.92(17) ?
C4 C5 H5 . . 119.0 ?
O2 C6 N2 . . 124.36(17) ?
O2 C6 C2 . . 121.23(16) ?
N2 C6 C2 . . 114.41(15) ?
C8 C7 N2 . . 123.83(15) ?
C8 C7 C12 . . 119.29(15) ?
C12 C7 N2 . . 116.87(15) ?
C7 C8 H8 . . 120.1 ?
C9 C8 C7 . . 119.73(16) ?
C9 C8 H8 . . 120.1 ?
C8 C9 H9 . . 119.6 ?
C10 C9 C8 . . 120.84(17) ?
C10 C9 H9 . . 119.6 ?
C9 C10 H10 . . 120.3 ?
C9 C10 C11 . . 119.48(17) ?
C11 C10 H10 . . 120.3 ?
C10 C11 H11 . . 119.9 ?
C12 C11 C10 . . 120.18(18) ?
C12 C11 H11 . . 119.9 ?
C7 C12 H12 . . 119.8 ?
C11 C12 C7 . . 120.47(17) ?
C11 C12 H12 . . 119.8 ?

loop_
_geom_bond_atom_site_label_1
_geom_bond_atom_site_label_2
_geom_bond_site_symmetry_2
_geom_bond_distance
_geom_bond_publ_flag
O1 C1 . 1.267(2) ?
O2 C6 . 1.217(2) ?
N1 H1 . 0.91(2) ?
N1 C3 . 1.341(3) ?
N1 C4 . 1.344(3) ?
N2 C6 . 1.350(2) ?
N2 C7 . 1.405(2) ?
N2 H2 . 0.88(3) ?
C1 C2 . 1.440(2) ?
C1 C5 . 1.428(2) ?
C2 C3 . 1.365(2) ?
C2 C6 . 1.500(2) ?
C3 H3 . 0.9300 ?
C4 H4 . 0.9300 ?
C4 C5 . 1.346(3) ?
C5 H5 . 0.9300 ?
C7 C8 . 1.389(2) ?
C7 C12 . 1.393(2) ?
C8 H8 . 0.9300 ?
C8 C9 . 1.388(2) ?
C9 H9 . 0.9300 ?
C9 C10 . 1.380(3) ?
C10 H10 . 0.9300 ?
C10 C11 . 1.384(3) ?
C11 H11 . 0.9300 ?
C11 C12 . 1.382(3) ?
C12 H12 . 0.9300 ?

loop_
_geom_hbond_atom_site_label_D
_geom_hbond_atom_site_label_H
_geom_hbond_atom_site_label_A
_geom_hbond_site_symmetry_A
_geom_hbond_distance_DH
_geom_hbond_distance_HA
_geom_hbond_distance_DA
_geom_hbond_angle_DHA
_geom_hbond_publ_flag
N1 H1 O1 3 0.91(2) 1.84(3) 2.744(2) 171(2) yes
C8 H8 O2 . 0.93 2.27 2.861(2) 120.8 yes
N2 H2 O1 . 0.88(3) 1.91(2) 2.6731(18) 144(2) yes

loop_
_geom_torsion_atom_site_label_1
_geom_torsion_atom_site_label_2
_geom_torsion_atom_site_label_3
_geom_torsion_atom_site_label_4
_geom_torsion_site_symmetry_1
_geom_torsion_site_symmetry_2
_geom_torsion_site_symmetry_3
_geom_torsion_site_symmetry_4
_geom_torsion
_geom_torsion_publ_flag
O1 C1 C2 C3 . . . . -178.02(16) ?
O1 C1 C2 C6 . . . . -0.6(3) ?
O1 C1 C5 C4 . . . . 178.76(18) ?
N1 C4 C5 C1 . . . . -0.4(3) ?
N2 C7 C8 C9 . . . . 179.95(16) ?
N2 C7 C12 C11 . . . . -179.93(16) ?
C1 C2 C3 N1 . . . . -1.2(3) ?
C1 C2 C6 O2 . . . . -176.4(2) ?
C1 C2 C6 N2 . . . . 3.3(3) ?
C2 C1 C5 C4 . . . . -1.2(3) ?
C3 N1 C4 C5 . . . . 1.2(3) ?
C3 C2 C6 O2 . . . . 1.2(3) ?
C3 C2 C6 N2 . . . . -179.15(17) ?
C4 N1 C3 C2 . . . . -0.4(3) ?
C5 C1 C2 C3 . . . . 1.9(3) ?
C5 C1 C2 C6 . . . . 179.37(17) ?
C6 N2 C7 C8 . . . . -9.9(3) ?
C6 N2 C7 C12 . . . . 171.15(18) ?
C6 C2 C3 N1 . . . . -178.90(18) ?
C7 N2 C6 O2 . . . . 0.9(4) ?
C7 N2 C6 C2 . . . . -178.75(16) ?
C7 C8 C9 C10 . . . . 0.4(3) ?
C8 C7 C12 C11 . . . . 1.1(3) ?
C8 C9 C10 C11 . . . . 0.4(3) ?
C9 C10 C11 C12 . . . . -0.5(3) ?
C10 C11 C12 C7 . . . . -0.3(3) ?
C12 C7 C8 C9 . . . . -1.1(2) ?
